data_2211410
loop_
_publ_author_name
'Cemile Da\^g'
'H\"umeyra Pa\,sao\^glu'
'\,Ci\^gdem Y\"uksektepe'
'Alaaddin Cukurovali'
'Ebru Murat'

_publ_section_title
;
 4-Chloro-2-[(4-phenylthiazol-2-yl)hydrazonomethyl]phenol: a polymorph
 with <i>Z</i>' = 2
;
_journal_coeditor_code HB2155
_journal_issue 12
_journal_name_full 'Acta Crystallographica Section E'
_journal_page_first o5365
_journal_page_last o5366
_journal_paper_doi 10.1107/S1600536806045028
_journal_volume 62
_journal_year 2006
_chemical_formula_iupac 'C16 H12 Cl N3 O S'
_chemical_formula_moiety 'C16 H12 Cl N3 O S'
_chemical_formula_sum 'C16 H12 Cl N3 O S'
_chemical_formula_weight 329.80
_chemical_name_systematic
;
4-Chloro-2-[(4-phenylthiazol-2-yl)hydrazonomethyl]phenol
;
_space_group_IT_number 14
_symmetry_cell_setting monoclinic
_symmetry_space_group_name_Hall '-P 2ybc'
_symmetry_space_group_name_H-M 'P 1 21/c 1'
_atom_sites_solution_hydrogens geom
_atom_sites_solution_primary direct
_atom_sites_solution_secondary difmap
_audit_creation_method SHELXL-97
_cell_angle_alpha 90.00
_cell_angle_beta 101.144(3)
_cell_angle_gamma 90.00
_cell_formula_units_Z 8
_cell_length_a 10.8757(4)
_cell_length_b 8.2302(5)
_cell_length_c 34.9645(13)
_cell_measurement_reflns_used 35261
_cell_measurement_temperature 296
_cell_measurement_theta_max 25.11
_cell_measurement_theta_min 1.19
_cell_volume 3070.6(2)
_computing_cell_refinement X-AREA
_computing_data_collection 'X-AREA (Stoe & Cie, 2002)'
_computing_data_reduction 'X-RED32 (Stoe & Cie, 2002)'
_computing_molecular_graphics 'ORTEP-3 (Farrugia, 1997)'
_computing_publication_material 'WinGX (Farrugia, 1999)'
_computing_structure_refinement 'SHELXL97 (Sheldrick, 1997)'
_computing_structure_solution 'SHELXS97 (Sheldrick, 1997)'
_diffrn_ambient_temperature 296
_diffrn_detector_area_resol_mean 6.67
_diffrn_measured_fraction_theta_full 0.998
_diffrn_measured_fraction_theta_max 0.998
_diffrn_measurement_device_type 'Stoe IPDS-2'
_diffrn_measurement_method \w
_diffrn_radiation_monochromator graphite
_diffrn_radiation_source 'fine-focus sealed tube'
_diffrn_radiation_type MoK\a
_diffrn_radiation_wavelength 0.71073
_diffrn_reflns_av_R_equivalents 0.0639
_diffrn_reflns_av_sigmaI/netI 0.0315
_diffrn_reflns_limit_h_max 12
_diffrn_reflns_limit_h_min -12
_diffrn_reflns_limit_k_max 9
_diffrn_reflns_limit_k_min -9
_diffrn_reflns_limit_l_max 41
_diffrn_reflns_limit_l_min -41
_diffrn_reflns_number 36136
_diffrn_reflns_theta_full 25.00
_diffrn_reflns_theta_max 25.00
_diffrn_reflns_theta_min 1.91
_diffrn_standards_decay_% 0
_diffrn_standards_interval_count 0
_diffrn_standards_number 0
_exptl_absorpt_coefficient_mu 0.389
_exptl_absorpt_correction_T_max 0.904
_exptl_absorpt_correction_T_min 0.765
_exptl_absorpt_correction_type integration
_exptl_absorpt_process_details '(X-RED32; Stoe & Cie, 2002)'
_exptl_crystal_colour 'pale yellow'
_exptl_crystal_density_diffrn 1.427
_exptl_crystal_density_method 'not measured'
_exptl_crystal_description prism
_exptl_crystal_F_000 1360
_exptl_crystal_size_max 0.60
_exptl_crystal_size_mid 0.51
_exptl_crystal_size_min 0.31
_refine_diff_density_max 0.754
_refine_diff_density_min -0.703
_refine_ls_extinction_coef 0.0204(13)
_refine_ls_extinction_expression Fc^*^=kFc[1+0.001xFc^2^\l^3^/sin(2\q)]^-1/4^
_refine_ls_extinction_method SHELXL97
_refine_ls_goodness_of_fit_ref 0.993
_refine_ls_hydrogen_treatment constr
_refine_ls_matrix_type full
_refine_ls_number_parameters 398
_refine_ls_number_reflns 5398
_refine_ls_number_restraints 0
_refine_ls_restrained_S_all 0.993
_refine_ls_R_factor_all 0.0729
_refine_ls_R_factor_gt 0.0457
_refine_ls_shift/su_max 0.001
_refine_ls_shift/su_mean 0.000
_refine_ls_structure_factor_coef Fsqd
_refine_ls_weighting_details 'calc w=1/[\s^2^(Fo^2^)+(0.0772P)^2^] where P=(Fo^2^+2Fc^2^)/3'
_refine_ls_weighting_scheme calc
_refine_ls_wR_factor_gt 0.1067
_refine_ls_wR_factor_ref 0.1226
_reflns_number_gt 3603
_reflns_number_total 5398
_reflns_threshold_expression I>2\s(I)
_cod_data_source_file hb2155.cif
_cod_data_source_block I
_cod_original_sg_symbol_H-M 'P 21/c'
_cod_database_code 2211410
_cod_database_fobs_code 2211410

loop_
_symmetry_equiv_pos_as_xyz
'x, y, z'
'-x, y+1/2, -z+1/2'
'-x, -y, -z'
'x, -y-1/2, z-1/2'

loop_
_atom_site_type_symbol
_atom_site_label
_atom_site_fract_x
_atom_site_fract_y
_atom_site_fract_z
_atom_site_U_iso_or_equiv
_atom_site_adp_type
_atom_site_calc_flag
_atom_site_refinement_flags
_atom_site_occupancy
Cl Cl1 0.48293(8) 0.31249(13) -0.25553(2) 0.1076(3) Uani d . 1
Cl Cl2 1.02569(7) -0.03209(12) 0.237484(19) 0.1012(3) Uani d . 1
S S1 0.40166(6) 0.19980(13) -0.008081(19) 0.0956(3) Uani d . 1
S S2 1.09624(5) 0.23121(10) -0.003219(19) 0.0780(2) Uani d . 1
O O1 0.27872(14) 0.2209(2) -0.11398(5) 0.0804(5) Uani d . 1
H H1 0.3336 0.2271 -0.0943 0.121 Uiso calc R 1
O O2 1.20688(14) 0.0333(2) 0.09098(5) 0.0789(5) Uani d . 1
H H2B 1.1505 0.0591 0.0729 0.118 Uiso calc R 1
N N1 0.62516(16) 0.2710(3) 0.02769(5) 0.0652(5) Uani d . 1
N N2 0.59798(18) 0.2772(3) -0.04051(5) 0.0813(7) Uani d . 1
H H2A 0.6755 0.2967 -0.0407 0.098 Uiso calc R 1
N N3 0.51048(17) 0.2654(3) -0.07403(5) 0.0701(5) Uani d . 1
N N4 0.87225(16) 0.3234(2) -0.03283(5) 0.0598(5) Uani d . 1
N N5 0.89425(17) 0.2068(3) 0.02955(5) 0.0696(5) Uani d . 1
H H5A 0.8160 0.2134 0.0305 0.084 Uiso calc R 1
N N6 0.98007(16) 0.1451(2) 0.05974(5) 0.0625(5) Uani d . 1
C C1 0.6116(2) 0.2498(3) 0.09768(6) 0.0626(6) Uani d . 1
C C2 0.5679(2) 0.1542(3) 0.12479(7) 0.0751(7) Uani d . 1
H H2 0.5028 0.0815 0.1164 0.090 Uiso calc R 1
C C3 0.6190(3) 0.1650(4) 0.16386(7) 0.0856(8) Uani d . 1
H H3 0.5884 0.0999 0.1816 0.103 Uiso calc R 1
C C4 0.7143(3) 0.2706(4) 0.17657(8) 0.0903(9) Uani d . 1
H H4 0.7483 0.2787 0.2030 0.108 Uiso calc R 1
C C5 0.7603(3) 0.3658(4) 0.15005(9) 0.0901(8) Uani d . 1
H H5 0.8261 0.4372 0.1587 0.108 Uiso calc R 1
C C6 0.7090(2) 0.3556(3) 0.11072(8) 0.0764(7) Uani d . 1
H H6 0.7403 0.4203 0.0930 0.092 Uiso calc R 1
C C7 0.5539(2) 0.2376(3) 0.05605(6) 0.0652(6) Uani d . 1
C C8 0.4336(2) 0.1974(4) 0.04172(7) 0.0864(8) Uani d . 1
H H8 0.3753 0.1716 0.0570 0.104 Uiso calc R 1
C C9 0.5555(2) 0.2564(3) -0.00672(7) 0.0690(6) Uani d . 1
C C10 0.5470(2) 0.2799(3) -0.10660(6) 0.0666(6) Uani d . 1
H H10 0.6318 0.2942 -0.1066 0.080 Uiso calc R 1
C C11 0.4586(2) 0.2743(3) -0.14335(6) 0.0610(5) Uani d . 1
C C12 0.3300(2) 0.2452(3) -0.14614(7) 0.0635(6) Uani d . 1
C C13 0.2512(2) 0.2399(3) -0.18198(7) 0.0730(6) Uani d . 1
H H13 0.1660 0.2214 -0.1834 0.088 Uiso calc R 1
C C14 0.2967(2) 0.2615(3) -0.21569(7) 0.0748(7) Uani d . 1
H H14 0.2429 0.2575 -0.2398 0.090 Uiso calc R 1
C C15 0.4236(2) 0.2894(3) -0.21321(7) 0.0716(6) Uani d . 1
C C16 0.5031(2) 0.2968(3) -0.17782(6) 0.0663(6) Uani d . 1
H H16 0.5878 0.3170 -0.1767 0.080 Uiso calc R 1
C C17 0.8912(2) 0.4328(3) -0.09760(6) 0.0615(5) Uani d . 1
C C18 0.7902(2) 0.5375(3) -0.10074(7) 0.0729(6) Uani d . 1
H H18 0.7572 0.5620 -0.0788 0.087 Uiso calc R 1
C C19 0.7379(3) 0.6058(4) -0.13615(9) 0.0892(8) Uani d . 1
H H19 0.6696 0.6753 -0.1380 0.107 Uiso calc R 1
C C20 0.7863(3) 0.5716(4) -0.16881(9) 0.0970(9) Uani d . 1
H H20 0.7507 0.6175 -0.1927 0.116 Uiso calc R 1
C C21 0.8868(3) 0.4701(4) -0.16594(8) 0.0936(9) Uani d . 1
H H21 0.9200 0.4475 -0.1880 0.112 Uiso calc R 1
C C22 0.9394(3) 0.4008(3) -0.13080(7) 0.0777(7) Uani d . 1
H H22 1.0080 0.3319 -0.1293 0.093 Uiso calc R 1
C C23 0.94659(19) 0.3567(3) -0.06019(6) 0.0592(5) Uani d . 1
C C24 1.0675(2) 0.3143(4) -0.04898(7) 0.0770(7) Uani d . 1
H H24 1.1281 0.3283 -0.0642 0.092 Uiso calc R 1
C C25 0.93961(19) 0.2572(3) -0.00200(6) 0.0584(5) Uani d . 1
C C26 0.94424(19) 0.1056(3) 0.09130(6) 0.0635(6) Uani d . 1
H H26 0.8598 0.1123 0.0926 0.076 Uiso calc R 1
C C27 1.03403(19) 0.0506(3) 0.12507(6) 0.0588(5) Uani d . 1
C C28 0.9942(2) 0.0333(3) 0.16048(6) 0.0660(6) Uani d . 1
H H28 0.9108 0.0524 0.1617 0.079 Uiso calc R 1
C C29 1.0778(2) -0.0118(3) 0.19357(6) 0.0691(6) Uani d . 1
C C30 1.2017(2) -0.0399(3) 0.19244(7) 0.0763(7) Uani d . 1
H H30 1.2576 -0.0705 0.2149 0.092 Uiso calc R 1
C C31 1.2419(2) -0.0225(3) 0.15797(8) 0.0749(7) Uani d . 1
H H31 1.3259 -0.0396 0.1573 0.090 Uiso calc R 1
C C32 1.1601(2) 0.0201(3) 0.12418(7) 0.0636(6) Uani d . 1

loop_
_atom_site_aniso_label
_atom_site_aniso_U_11
_atom_site_aniso_U_22
_atom_site_aniso_U_33
_atom_site_aniso_U_12
_atom_site_aniso_U_13
_atom_site_aniso_U_23
Cl1 0.1008(5) 0.1665(8) 0.0589(4) 0.0036(5) 0.0234(4) 0.0175(4)
Cl2 0.0955(5) 0.1498(7) 0.0565(4) -0.0171(5) 0.0097(3) 0.0076(4)
S1 0.0442(3) 0.1791(8) 0.0633(4) -0.0053(4) 0.0097(3) 0.0085(4)
S2 0.0468(3) 0.1183(6) 0.0699(4) 0.0089(3) 0.0135(3) 0.0166(4)
O1 0.0527(9) 0.1257(15) 0.0641(10) -0.0042(9) 0.0146(7) 0.0056(9)
O2 0.0577(9) 0.1095(14) 0.0718(10) 0.0092(9) 0.0184(8) 0.0069(9)
N1 0.0500(10) 0.0940(14) 0.0522(10) -0.0007(9) 0.0112(8) 0.0053(9)
N2 0.0477(10) 0.142(2) 0.0530(11) -0.0086(11) 0.0076(8) 0.0105(12)
N3 0.0500(10) 0.1067(16) 0.0523(10) -0.0003(10) 0.0063(8) 0.0065(10)
N4 0.0490(9) 0.0764(12) 0.0545(10) 0.0013(9) 0.0114(8) 0.0043(9)
N5 0.0467(10) 0.1040(15) 0.0584(11) 0.0050(10) 0.0105(8) 0.0151(10)
N6 0.0485(9) 0.0810(13) 0.0560(10) 0.0019(9) 0.0049(8) 0.0067(9)
C1 0.0562(12) 0.0764(15) 0.0578(12) 0.0085(11) 0.0173(10) -0.0024(11)
C2 0.0749(15) 0.0945(18) 0.0597(14) -0.0037(14) 0.0228(12) -0.0029(13)
C3 0.098(2) 0.106(2) 0.0576(15) 0.0049(17) 0.0258(14) -0.0006(14)
C4 0.100(2) 0.110(2) 0.0581(15) 0.0161(19) 0.0106(14) -0.0133(15)
C5 0.0869(18) 0.095(2) 0.083(2) -0.0042(16) 0.0045(15) -0.0233(16)
C6 0.0763(16) 0.0806(17) 0.0738(16) -0.0033(13) 0.0183(13) -0.0010(13)
C7 0.0500(12) 0.0915(17) 0.0562(12) 0.0034(11) 0.0158(10) 0.0028(11)
C8 0.0508(13) 0.146(3) 0.0658(15) 0.0008(14) 0.0200(11) 0.0093(16)
C9 0.0468(11) 0.1028(19) 0.0575(13) 0.0045(12) 0.0108(10) 0.0084(13)
C10 0.0493(12) 0.0920(17) 0.0591(13) -0.0039(11) 0.0121(10) 0.0049(12)
C11 0.0527(12) 0.0753(15) 0.0546(12) 0.0009(11) 0.0089(9) 0.0045(10)
C12 0.0529(12) 0.0787(15) 0.0598(13) 0.0017(11) 0.0132(10) 0.0015(11)
C13 0.0545(13) 0.0946(18) 0.0668(15) 0.0002(12) 0.0038(11) 0.0007(13)
C14 0.0708(15) 0.0895(18) 0.0596(14) 0.0047(13) 0.0014(11) -0.0009(12)
C15 0.0744(15) 0.0858(17) 0.0552(13) 0.0060(13) 0.0140(11) 0.0095(12)
C16 0.0581(13) 0.0833(16) 0.0586(13) 0.0009(12) 0.0142(10) 0.0074(11)
C17 0.0594(12) 0.0664(14) 0.0597(13) -0.0074(11) 0.0139(10) 0.0047(11)
C18 0.0694(14) 0.0745(16) 0.0743(15) 0.0001(12) 0.0125(12) 0.0046(12)
C19 0.0804(17) 0.0830(18) 0.097(2) 0.0015(15) -0.0010(15) 0.0217(16)
C20 0.107(2) 0.101(2) 0.0775(19) -0.0149(19) 0.0022(16) 0.0299(17)
C21 0.112(2) 0.106(2) 0.0653(16) -0.012(2) 0.0218(15) 0.0155(15)
C22 0.0837(16) 0.0845(17) 0.0681(15) -0.0011(14) 0.0229(12) 0.0083(13)
C23 0.0517(12) 0.0686(14) 0.0587(13) -0.0013(10) 0.0139(9) 0.0006(10)
C24 0.0547(13) 0.108(2) 0.0728(15) 0.0022(13) 0.0227(11) 0.0146(14)
C25 0.0456(11) 0.0741(14) 0.0553(12) -0.0003(10) 0.0096(9) 0.0015(10)
C26 0.0486(11) 0.0836(16) 0.0578(13) -0.0002(11) 0.0090(9) 0.0053(11)
C27 0.0533(11) 0.0661(13) 0.0562(12) -0.0024(10) 0.0082(9) 0.0020(10)
C28 0.0572(12) 0.0793(16) 0.0611(13) -0.0010(11) 0.0106(10) 0.0039(11)
C29 0.0710(15) 0.0798(16) 0.0536(13) -0.0084(12) 0.0047(11) 0.0031(11)
C30 0.0687(15) 0.0857(18) 0.0671(15) -0.0026(13) -0.0052(12) 0.0096(13)
C31 0.0554(13) 0.0857(17) 0.0799(16) 0.0058(12) 0.0041(12) 0.0095(13)
C32 0.0549(12) 0.0704(15) 0.0658(14) 0.0007(10) 0.0123(10) 0.0029(11)

loop_
_atom_type_symbol
_atom_type_description
_atom_type_scat_dispersion_real
_atom_type_scat_dispersion_imag
_atom_type_scat_source
C C 0.0033 0.0016 'International Tables Vol C Tables 4.2.6.8 and 6.1.1.4'
H H 0.0000 0.0000 'International Tables Vol C Tables 4.2.6.8 and 6.1.1.4'
Cl Cl 0.1484 0.1585 'International Tables Vol C Tables 4.2.6.8 and 6.1.1.4'
N N 0.0061 0.0033 'International Tables Vol C Tables 4.2.6.8 and 6.1.1.4'
O O 0.0106 0.0060 'International Tables Vol C Tables 4.2.6.8 and 6.1.1.4'
S S 0.1246 0.1234 'International Tables Vol C Tables 4.2.6.8 and 6.1.1.4'

loop_
_geom_angle_atom_site_label_1
_geom_angle_atom_site_label_2
_geom_angle_atom_site_label_3
_geom_angle
_geom_angle_publ_flag
C8 S1 C9 88.29(11) ?
C24 S2 C25 88.34(11) ?
C12 O1 H1 109.5 ?
C32 O2 H2B 109.5 ?
C9 N1 C7 109.58(18) n
C9 N2 N3 116.11(18) n
C9 N2 H2A 121.9 ?
N3 N2 H2A 121.9 ?
C10 N3 N2 118.20(19) n
C25 N4 C23 110.05(17) n
C25 N5 N6 116.14(17) n
C25 N5 H5A 121.9 ?
N6 N5 H5A 121.9 ?
C26 N6 N5 118.96(17) n
C6 C1 C2 118.4(2) ?
C6 C1 C7 121.5(2) ?
C2 C1 C7 120.1(2) ?
C3 C2 C1 121.1(3) ?
C3 C2 H2 119.4 ?
C1 C2 H2 119.4 ?
C4 C3 C2 120.2(3) ?
C4 C3 H3 119.9 ?
C2 C3 H3 119.9 ?
C3 C4 C5 119.7(3) ?
C3 C4 H4 120.1 ?
C5 C4 H4 120.1 ?
C4 C5 C6 120.3(3) ?
C4 C5 H5 119.8 ?
C6 C5 H5 119.8 ?
C1 C6 C5 120.2(3) ?
C1 C6 H6 119.9 ?
C5 C6 H6 119.9 ?
C8 C7 N1 114.6(2) ?
C8 C7 C1 125.5(2) ?
N1 C7 C1 119.91(19) ?
C7 C8 S1 111.53(18) ?
C7 C8 H8 124.2 ?
S1 C8 H8 124.2 ?
N1 C9 N2 123.9(2) n
N1 C9 S1 116.04(16) ?
N2 C9 S1 119.97(17) n
N3 C10 C11 121.2(2) n
N3 C10 H10 119.4 ?
C11 C10 H10 119.4 ?
C16 C11 C12 118.0(2) ?
C16 C11 C10 118.7(2) ?
C12 C11 C10 123.26(19) ?
O1 C12 C13 117.7(2) ?
O1 C12 C11 121.9(2) ?
C13 C12 C11 120.4(2) ?
C14 C13 C12 120.8(2) ?
C14 C13 H13 119.6 ?
C12 C13 H13 119.6 ?
C13 C14 C15 119.2(2) ?
C13 C14 H14 120.4 ?
C15 C14 H14 120.4 ?
C16 C15 C14 120.8(2) ?
C16 C15 Cl1 119.53(19) ?
C14 C15 Cl1 119.67(19) ?
C15 C16 C11 120.8(2) ?
C15 C16 H16 119.6 ?
C11 C16 H16 119.6 ?
C18 C17 C22 118.3(2) ?
C18 C17 C23 121.2(2) ?
C22 C17 C23 120.5(2) ?
C19 C18 C17 120.6(2) ?
C19 C18 H18 119.7 ?
C17 C18 H18 119.7 ?
C20 C19 C18 120.3(3) ?
C20 C19 H19 119.8 ?
C18 C19 H19 119.8 ?
C21 C20 C19 119.6(3) ?
C21 C20 H20 120.2 ?
C19 C20 H20 120.2 ?
C20 C21 C22 120.6(3) ?
C20 C21 H21 119.7 ?
C22 C21 H21 119.7 ?
C21 C22 C17 120.6(3) ?
C21 C22 H22 119.7 ?
C17 C22 H22 119.7 ?
C24 C23 N4 114.4(2) ?
C24 C23 C17 125.4(2) ?
N4 C23 C17 120.14(18) ?
C23 C24 S2 111.56(17) ?
C23 C24 H24 124.2 ?
S2 C24 H24 124.2 ?
N4 C25 N5 124.53(19) n
N4 C25 S2 115.62(15) n
N5 C25 S2 119.85(16) ?
N6 C26 C27 120.72(19) n
N6 C26 H26 119.6 ?
C27 C26 H26 119.6 ?
C28 C27 C32 118.30(19) ?
C28 C27 C26 118.57(19) ?
C32 C27 C26 123.08(19) ?
C29 C28 C27 120.4(2) ?
C29 C28 H28 119.8 ?
C27 C28 H28 119.8 ?
C30 C29 C28 120.8(2) ?
C30 C29 Cl2 119.73(18) ?
C28 C29 Cl2 119.46(18) ?
C31 C30 C29 119.3(2) ?
C31 C30 H30 120.3 ?
C29 C30 H30 120.3 ?
C30 C31 C32 121.3(2) ?
C30 C31 H31 119.4 ?
C32 C31 H31 119.4 ?
O2 C32 C31 117.8(2) ?
O2 C32 C27 122.32(19) ?
C31 C32 C27 119.9(2) ?

loop_
_geom_bond_atom_site_label_1
_geom_bond_atom_site_label_2
_geom_bond_distance
_geom_bond_publ_flag
Cl1 C15 1.735(2) ?
Cl2 C29 1.744(2) ?
S1 C8 1.709(3) n
S1 C9 1.729(2) n
S2 C24 1.712(3) n
S2 C25 1.725(2) n
O1 C12 1.363(3) ?
O1 H1 0.8200 ?
O2 C32 1.359(3) ?
O2 H2B 0.8200 ?
N1 C9 1.298(3) n
N1 C7 1.398(3) n
N2 C9 1.360(3) n
N2 N3 1.363(3) n
N2 H2A 0.8600 ?
N3 C10 1.282(3) n
N4 C25 1.300(3) n
N4 C23 1.394(3) n
N5 C25 1.358(3) n
N5 N6 1.365(2) ?
N5 H5A 0.8600 ?
N6 C26 1.281(3) n
C1 C6 1.379(4) ?
C1 C2 1.385(3) ?
C1 C7 1.473(3) ?
C2 C3 1.374(4) ?
C2 H2 0.9300 ?
C3 C4 1.360(4) ?
C3 H3 0.9300 ?
C4 C5 1.379(4) ?
C4 H4 0.9300 ?
C5 C6 1.383(4) ?
C5 H5 0.9300 ?
C6 H6 0.9300 ?
C7 C8 1.349(3) ?
C8 H8 0.9300 ?
C10 C11 1.449(3) ?
C10 H10 0.9300 ?
C11 C16 1.395(3) ?
C11 C12 1.403(3) ?
C12 C13 1.376(3) ?
C13 C14 1.375(3) ?
C13 H13 0.9300 ?
C14 C15 1.386(3) ?
C14 H14 0.9300 ?
C15 C16 1.367(3) ?
C16 H16 0.9300 ?
C17 C18 1.384(3) ?
C17 C22 1.388(3) ?
C17 C23 1.470(3) ?
C18 C19 1.378(4) ?
C18 H18 0.9300 ?
C19 C20 1.376(4) ?
C19 H19 0.9300 ?
C20 C21 1.364(4) ?
C20 H20 0.9300 ?
C21 C22 1.375(4) ?
C21 H21 0.9300 ?
C22 H22 0.9300 ?
C23 C24 1.344(3) ?
C24 H24 0.9300 ?
C26 C27 1.451(3) ?
C26 H26 0.9300 ?
C27 C28 1.396(3) ?
C27 C32 1.400(3) ?
C28 C29 1.377(3) ?
C28 H28 0.9300 ?
C29 C30 1.376(3) ?
C30 C31 1.366(3) ?
C30 H30 0.9300 ?
C31 C32 1.380(3) ?
C31 H31 0.9300 ?

loop_
_geom_hbond_atom_site_label_D
_geom_hbond_atom_site_label_H
_geom_hbond_atom_site_label_A
_geom_hbond_distance_DH
_geom_hbond_distance_HA
_geom_hbond_distance_DA
_geom_hbond_angle_DHA
N2 H2A N4 0.86 2.11 2.967(3) 171
N5 H5A N1 0.86 2.11 2.962(3) 170
O1 H1 N3 0.82 1.94 2.661(2) 146
O2 H2B N6 0.82 1.95 2.661(2) 144

loop_
_geom_torsion_atom_site_label_1
_geom_torsion_atom_site_label_2
_geom_torsion_atom_site_label_3
_geom_torsion_atom_site_label_4
_geom_torsion
_geom_torsion_publ_flag
C9 N2 N3 C10 -178.1(2) n
C25 N5 N6 C26 175.4(2) n
C6 C1 C2 C3 0.6(4) ?
C7 C1 C2 C3 -179.1(2) ?
C1 C2 C3 C4 0.0(4) ?
C2 C3 C4 C5 -0.7(4) ?
C3 C4 C5 C6 0.8(4) ?
C2 C1 C6 C5 -0.5(4) ?
C7 C1 C6 C5 179.2(2) ?
C4 C5 C6 C1 -0.2(4) ?
C9 N1 C7 C8 0.7(3) ?
C9 N1 C7 C1 -178.6(2) ?
C6 C1 C7 C8 -150.2(3) ?
C2 C1 C7 C8 29.5(4) ?
C6 C1 C7 N1 29.0(3) y
C2 C1 C7 N1 -151.3(2) ?
N1 C7 C8 S1 -0.3(3) ?
C1 C7 C8 S1 179.0(2) ?
C9 S1 C8 C7 -0.1(2) ?
C7 N1 C9 N2 -178.4(2) ?
C7 N1 C9 S1 -0.8(3) ?
N3 N2 C9 N1 -176.8(2) n
N3 N2 C9 S1 5.7(3) ?
C8 S1 C9 N1 0.5(2) ?
C8 S1 C9 N2 178.2(2) ?
N2 N3 C10 C11 -177.8(2) n
N3 C10 C11 C16 177.6(2) ?
N3 C10 C11 C12 -3.2(4) ?
C16 C11 C12 O1 179.6(2) ?
C10 C11 C12 O1 0.4(4) ?
C16 C11 C12 C13 -0.2(4) ?
C10 C11 C12 C13 -179.4(2) ?
O1 C12 C13 C14 -179.3(2) ?
C11 C12 C13 C14 0.5(4) ?
C12 C13 C14 C15 -0.2(4) ?
C13 C14 C15 C16 -0.5(4) ?
C13 C14 C15 Cl1 178.6(2) ?
C14 C15 C16 C11 0.8(4) ?
Cl1 C15 C16 C11 -178.25(19) ?
C12 C11 C16 C15 -0.5(4) ?
C10 C11 C16 C15 178.7(2) ?
C22 C17 C18 C19 1.0(4) ?
C23 C17 C18 C19 -178.9(2) ?
C17 C18 C19 C20 -0.5(4) ?
C18 C19 C20 C21 -0.3(4) ?
C19 C20 C21 C22 0.5(5) ?
C20 C21 C22 C17 0.1(4) ?
C18 C17 C22 C21 -0.8(4) ?
C23 C17 C22 C21 179.1(2) ?
C25 N4 C23 C24 0.1(3) ?
C25 N4 C23 C17 -179.7(2) ?
C18 C17 C23 C24 -149.7(3) ?
C22 C17 C23 C24 30.3(4) ?
C18 C17 C23 N4 30.0(3) y
C22 C17 C23 N4 -149.9(2) ?
N4 C23 C24 S2 -0.5(3) ?
C17 C23 C24 S2 179.29(19) ?
C25 S2 C24 C23 0.6(2) ?
C23 N4 C25 N5 -178.4(2) ?
C23 N4 C25 S2 0.4(2) ?
N6 N5 C25 N4 -177.9(2) n
N6 N5 C25 S2 3.4(3) ?
C24 S2 C25 N4 -0.6(2) ?
C24 S2 C25 N5 178.3(2) ?
N5 N6 C26 C27 -175.5(2) n
N6 C26 C27 C28 170.1(2) ?
N6 C26 C27 C32 -7.3(4) ?
C32 C27 C28 C29 0.4(4) ?
C26 C27 C28 C29 -177.2(2) ?
C27 C28 C29 C30 0.3(4) ?
C27 C28 C29 Cl2 179.86(19) ?
C28 C29 C30 C31 0.1(4) ?
Cl2 C29 C30 C31 -179.5(2) ?
C29 C30 C31 C32 -1.1(4) ?
C30 C31 C32 O2 -179.3(2) ?
C30 C31 C32 C27 1.8(4) ?
C28 C27 C32 O2 179.8(2) ?
C26 C27 C32 O2 -2.8(4) ?
C28 C27 C32 C31 -1.4(3) ?
C26 C27 C32 C31 176.1(2) ?

loop_
_cod_related_entry_id
_cod_related_entry_database
_cod_related_entry_code
1 ChemSpider 21178537
